data_4076306
loop_
_publ_author_name
'Kuninobu, Yoichiro'
'Matsuo, Yutaka'
'Toganoh, Motoki'
'Sawamura, Masaya'
'Nakamura, Eiichi'

_publ_contact_author 'Nakamura, E.'
_publ_section_title
;
 Nickel, Palladium, and Platinum Complexes of \h5-Cyclopentadienide
 C60R5Ligands. Kinetic and Thermodynamic Stabilization Effects of the
 C60Ph5Ligand
;
_journal_issue 13
_journal_name_full Organometallics
_journal_page_first 3259
_journal_paper_doi 10.1021/om0499153
_journal_volume 23
_journal_year 2004
_chemical_compound_source 'synthesis as described'
_chemical_formula_moiety 'C90 H30 Pd1'
_chemical_formula_structural 'C90 H30 Pd1'
_chemical_formula_sum 'C94.25 H32 Pd S0.5'
_chemical_formula_weight 1286.63
_chemical_name_systematic
;
 PdC60Ph5metallyl
;
_space_group_IT_number 2
_symmetry_cell_setting triclinic
_symmetry_Int_Tables_number 2
_symmetry_space_group_name_Hall '-P 1'
_symmetry_space_group_name_H-M 'P -1'
_atom_sites_solution_hydrogens geom
_atom_sites_solution_primary direct
_atom_sites_solution_secondary difmap
_audit_creation_date 2002-11-21T01:20:40-00:00
_cell_angle_alpha 65.206(3)
_cell_angle_beta 80.338(3)
_cell_angle_gamma 78.855(4)
_cell_formula_units_Z 4
_cell_length_a 13.4150(11)
_cell_length_b 21.3700(12)
_cell_length_c 21.1590(16)
_cell_measurement_reflns_used 0
_cell_measurement_temperature 153(2)
_cell_measurement_theta_max 0
_cell_measurement_theta_min 0
_cell_measurement_wavelength 0.71073
_cell_volume 5377.1(7)
_computing_molecular_graphics 'Ortep-3 for Windows (Farrugia, 1997)'
_computing_structure_refinement 'SHELXL-97 (Sheldrick, 1997)'
_computing_structure_solution 'SHELXS-97 (Sheldrick, 1997)'
_diffrn_ambient_temperature 293(2)
_diffrn_measured_fraction_theta_full 0.881
_diffrn_measured_fraction_theta_max 0.881
_diffrn_radiation_monochromator graphite
_diffrn_radiation_probe x-ray
_diffrn_radiation_type MoK\a
_diffrn_radiation_wavelength 0.71073
_diffrn_reflns_av_unetI/netI 0.0592
_diffrn_reflns_limit_h_max 16
_diffrn_reflns_limit_h_min 0
_diffrn_reflns_limit_k_max 25
_diffrn_reflns_limit_k_min -25
_diffrn_reflns_limit_l_max 25
_diffrn_reflns_limit_l_min -25
_diffrn_reflns_number 18245
_diffrn_reflns_theta_full 25.82
_diffrn_reflns_theta_max 25.82
_diffrn_reflns_theta_min 2.13
_exptl_absorpt_coefficient_mu 0.426
_exptl_absorpt_correction_type none
_exptl_crystal_colour orange
_exptl_crystal_density_diffrn 1.589
_exptl_crystal_density_method 'not measured'
_exptl_crystal_description prism
_exptl_crystal_F_000 2606
_exptl_crystal_size_max 0.45
_exptl_crystal_size_mid 0.18
_exptl_crystal_size_min 0.12
_refine_diff_density_max 1.782
_refine_diff_density_min -1.794
_refine_diff_density_rms 0.139
_refine_ls_extinction_coef 0.0154(10)
_refine_ls_extinction_expression Fc^*^=kFc[1+0.001xFc^2^\l^3^/sin(2\q)]^-1/4^
_refine_ls_extinction_method SHELXL
_refine_ls_goodness_of_fit_ref 1.063
_refine_ls_hydrogen_treatment mixed
_refine_ls_matrix_type full
_refine_ls_number_parameters 1727
_refine_ls_number_reflns 18245
_refine_ls_number_restraints 0
_refine_ls_restrained_S_all 1.063
_refine_ls_R_factor_all 0.1114
_refine_ls_R_factor_gt 0.0811
_refine_ls_shift/su_max 0.001
_refine_ls_shift/su_mean 0
_refine_ls_structure_factor_coef Fsqd
_refine_ls_weighting_details 'calc w=1/[\s^2^(Fo^2^)+(0.1777P)^2^+0.0000P] where P=(Fo^2^+2Fc^2^)/3'
_refine_ls_weighting_scheme calc
_refine_ls_wR_factor_gt 0.2118
_refine_ls_wR_factor_ref 0.2541
_reflns_number_gt 12391
_reflns_number_total 18245
_reflns_threshold_expression >2sigma(I)
_cod_data_source_file om0499153si20040202_081709.cif
_cod_data_source_block 8b
_cod_original_formula_sum 'C94.25 H32 Pd S0.50'
_cod_database_code 4076306

loop_
_symmetry_equiv_pos_as_xyz
'x, y, z'
'-x, -y, -z'

loop_
_atom_site_label
_atom_site_type_symbol
_atom_site_fract_x
_atom_site_fract_y
_atom_site_fract_z
_atom_site_U_iso_or_equiv
_atom_site_adp_type
_atom_site_occupancy
_atom_site_symmetry_multiplicity
_atom_site_calc_flag
_atom_site_refinement_flags
Pd1 Pd 0.74300(4) 0.12759(2) 0.19754(2) 0.04382(17) Uani 1 1 d .
Pd2 Pd 0.65012(4) 0.62906(3) 0.21729(3) 0.05354(19) Uani 1 1 d .
S1 S -0.0945(2) 0.53759(13) 0.45882(14) 0.0894(8) Uani 1 1 d .
C1 C 0.8696(4) 0.0309(2) 0.2182(3) 0.0315(10) Uani 1 1 d .
C2 C 0.8818(4) 0.0580(2) 0.2676(3) 0.0326(11) Uani 1 1 d .
C3 C 0.7913(4) 0.0557(3) 0.3125(3) 0.0320(10) Uani 1 1 d .
C4 C 0.7237(4) 0.0221(3) 0.2938(3) 0.0337(11) Uani 1 1 d .
C5 C 0.7728(4) 0.0066(2) 0.2370(3) 0.0340(11) Uani 1 1 d .
C6 C 0.9585(4) 0.0026(3) 0.1782(3) 0.0366(12) Uani 1 1 d .
C7 C 0.9848(4) 0.0652(3) 0.2828(3) 0.0355(11) Uani 1 1 d .
C8 C 0.7846(4) 0.0562(3) 0.3836(3) 0.0349(11) Uani 1 1 d .
C9 C 0.6355(5) -0.0135(3) 0.3427(3) 0.0410(12) Uani 1 1 d .
C10 C 0.7432(5) -0.0468(3) 0.2167(3) 0.0385(12) Uani 1 1 d .
C11 C 1.0523(4) -0.0177(3) 0.2201(3) 0.0384(12) Uani 1 1 d .
C12 C 1.0633(4) 0.0105(3) 0.2658(3) 0.0361(11) Uani 1 1 d .
C13 C 0.9820(4) 0.0352(3) 0.3626(3) 0.0349(11) Uani 1 1 d .
C14 C 0.8938(4) 0.0307(3) 0.4074(3) 0.0347(11) Uani 1 1 d .
C15 C 0.7303(4) -0.0051(3) 0.4357(3) 0.0383(12) Uani 1 1 d .
C16 C 0.6639(5) -0.0354(3) 0.4172(3) 0.0399(12) Uani 1 1 d .
C17 C 0.6441(5) -0.0837(3) 0.3391(3) 0.0412(13) Uani 1 1 d .
C18 C 0.6909(5) -0.0987(3) 0.2828(3) 0.0411(13) Uani 1 1 d .
C19 C 0.8440(5) -0.0928(3) 0.2063(3) 0.0397(12) Uani 1 1 d .
C20 C 0.9379(4) -0.0708(3) 0.1899(3) 0.0377(12) Uani 1 1 d .
C21 C 1.0952(5) -0.0885(3) 0.2331(3) 0.0424(13) Uani 1 1 d .
C22 C 1.1183(5) -0.0316(3) 0.3256(3) 0.0421(13) Uani 1 1 d .
C23 C 1.0696(4) -0.0169(3) 0.3850(3) 0.0384(12) Uani 1 1 d .
C24 C 0.8910(4) -0.0259(3) 0.4756(3) 0.0366(12) Uani 1 1 d .
C25 C 0.7922(5) -0.0475(3) 0.4929(3) 0.0408(13) Uani 1 1 d .
C26 C 0.6567(5) -0.1087(3) 0.4562(3) 0.0459(14) Uani 1 1 d .
C27 C 0.6449(5) -0.1384(3) 0.4086(3) 0.0474(14) Uani 1 1 d .
C28 C 0.7420(5) -0.1684(3) 0.2947(3) 0.0458(14) Uani 1 1 d .
C29 C 0.8340(5) -0.1643(3) 0.2479(3) 0.0411(13) Uani 1 1 d .
C30 C 1.0259(5) -0.1205(3) 0.2139(3) 0.0404(12) Uani 1 1 d .
C31 C 1.1548(5) -0.1280(3) 0.2889(3) 0.0453(14) Uani 1 1 d .
C32 C 1.1676(5) -0.0996(3) 0.3368(3) 0.0445(13) Uani 1 1 d .
C33 C 1.0695(5) -0.0691(3) 0.4515(3) 0.0400(12) Uani 1 1 d .
C34 C 0.9782(5) -0.0735(3) 0.4985(3) 0.0382(12) Uani 1 1 d .
C35 C 0.7814(5) -0.1172(3) 0.5335(3) 0.0436(14) Uani 1 1 d .
C36 C 0.7115(5) -0.1487(3) 0.5135(3) 0.0468(14) Uani 1 1 d .
C37 C 0.6884(5) -0.2064(3) 0.4198(3) 0.0506(16) Uani 1 1 d .
C38 C 0.7386(6) -0.2223(3) 0.3612(3) 0.0509(16) Uani 1 1 d .
C39 C 0.9188(6) -0.2133(3) 0.2688(3) 0.0482(15) Uani 1 1 d .
C40 C 1.0188(5) -0.1919(3) 0.2519(3) 0.0475(15) Uani 1 1 d .
C41 C 1.1445(5) -0.2018(3) 0.3287(3) 0.0472(14) Uani 1 1 d .
C42 C 1.1641(5) -0.1539(3) 0.4068(3) 0.0478(14) Uani 1 1 d .
C43 C 1.1168(5) -0.1395(3) 0.4631(3) 0.0471(14) Uani 1 1 d .
C44 C 0.9668(5) -0.1467(3) 0.5391(3) 0.0452(14) Uani 1 1 d .
C45 C 0.8716(5) -0.1674(3) 0.5564(3) 0.0453(14) Uani 1 1 d .
C46 C 0.7593(6) -0.2189(3) 0.5251(3) 0.0510(16) Uani 1 1 d .
C47 C 0.7465(6) -0.2474(3) 0.4789(3) 0.0551(17) Uani 1 1 d .
C48 C 0.8279(6) -0.2726(3) 0.3830(3) 0.0538(17) Uani 1 1 d .
C49 C 0.9158(6) -0.2691(3) 0.3392(3) 0.0532(16) Uani 1 1 d .
C50 C 1.0778(6) -0.2325(3) 0.3104(3) 0.0532(17) Uani 1 1 d .
C51 C 1.1515(6) -0.2170(3) 0.4013(3) 0.0522(16) Uani 1 1 d .
C52 C 1.0527(5) -0.1868(3) 0.5175(3) 0.0473(14) Uani 1 1 d .
C53 C 0.8578(6) -0.2317(3) 0.5513(3) 0.0520(16) Uani 1 1 d .
C54 C 0.8327(6) -0.2883(3) 0.4568(3) 0.0540(17) Uani 1 1 d .
C55 C 1.0140(6) -0.2800(3) 0.3643(3) 0.0554(18) Uani 1 1 d .
C56 C 1.0897(6) -0.2634(3) 0.4539(3) 0.0534(17) Uani 1 1 d .
C57 C 1.0392(6) -0.2481(3) 0.5126(3) 0.0535(17) Uani 1 1 d .
C58 C 0.9402(6) -0.2706(3) 0.5312(3) 0.0518(16) Uani 1 1 d .
C59 C 0.9277(6) -0.3002(3) 0.4816(3) 0.0575(18) Uani 1 1 d .
C60 C 1.0203(6) -0.2956(3) 0.4340(3) 0.0556(17) Uani 1 1 d .
C61 C 0.9794(4) 0.0484(3) 0.0997(3) 0.0385(12) Uani 1 1 d .
C62 C 0.9063(5) 0.0625(4) 0.0545(3) 0.0531(16) Uani 1 1 d .
H62 H 0.8449 0.0444 0.072 0.064 Uiso 1 1 calc R
C63 C 0.9233(6) 0.1031(4) -0.0160(3) 0.0592(17) Uani 1 1 d .
H63 H 0.8735 0.1119 -0.0455 0.071 Uiso 1 1 calc R
C64 C 1.0134(6) 0.1305(4) -0.0428(3) 0.0563(17) Uani 1 1 d .
H64 H 1.0242 0.1588 -0.0901 0.068 Uiso 1 1 calc R
C65 C 1.0869(6) 0.1155(4) 0.0012(3) 0.0623(19) Uani 1 1 d .
H65 H 1.1484 0.1332 -0.0168 0.075 Uiso 1 1 calc R
C66 C 1.0712(5) 0.0743(4) 0.0719(3) 0.0551(16) Uani 1 1 d .
H66 H 1.1225 0.064 0.1008 0.066 Uiso 1 1 calc R
C67 C 1.0170(4) 0.1384(3) 0.2449(3) 0.0377(12) Uani 1 1 d .
C68 C 1.0136(5) 0.1746(3) 0.1734(3) 0.0493(15) Uani 1 1 d .
H68 H 0.9881 0.1556 0.1482 0.059 Uiso 1 1 calc R
C69 C 1.0479(5) 0.2393(3) 0.1388(3) 0.0529(16) Uani 1 1 d .
H69 H 1.0468 0.2624 0.0905 0.063 Uiso 1 1 calc R
C70 C 1.0837(5) 0.2695(3) 0.1756(4) 0.0521(15) Uani 1 1 d .
H70 H 1.105 0.3132 0.1524 0.062 Uiso 1 1 calc R
C71 C 1.0874(6) 0.2344(3) 0.2466(3) 0.0553(17) Uani 1 1 d .
H71 H 1.1115 0.2543 0.2717 0.066 Uiso 1 1 calc R
C72 C 1.0552(5) 0.1692(3) 0.2811(3) 0.0468(14) Uani 1 1 d .
H72 H 1.059 0.1456 0.3291 0.056 Uiso 1 1 calc R
C73 C 0.7412(5) 0.1259(3) 0.3907(3) 0.0389(12) Uani 1 1 d .
C74 C 0.7785(5) 0.1870(3) 0.3439(3) 0.0515(15) Uani 1 1 d .
H74 H 0.8269 0.1865 0.3071 0.062 Uiso 1 1 calc R
C75 C 0.7430(6) 0.2492(3) 0.3525(4) 0.0612(19) Uani 1 1 d .
H75 H 0.7683 0.29 0.3215 0.073 Uiso 1 1 calc R
C76 C 0.6693(6) 0.2499(4) 0.4077(4) 0.066(2) Uani 1 1 d .
H76 H 0.6456 0.2913 0.4134 0.079 Uiso 1 1 calc R
C77 C 0.6328(6) 0.1907(3) 0.4523(4) 0.0600(18) Uani 1 1 d .
H77 H 0.583 0.1917 0.4884 0.072 Uiso 1 1 calc R
C78 C 0.6688(5) 0.1279(3) 0.4452(4) 0.0536(16) Uani 1 1 d .
H78 H 0.6441 0.0873 0.4771 0.064 Uiso 1 1 calc R
C79 C 0.5290(5) 0.0310(3) 0.3304(3) 0.0470(14) Uani 1 1 d .
C80 C 0.5107(5) 0.0953(4) 0.3356(4) 0.0550(16) Uani 1 1 d .
H80 H 0.5618 0.111 0.3474 0.066 Uiso 1 1 calc R
C81 C 0.4157(6) 0.1358(4) 0.3230(4) 0.068(2) Uani 1 1 d .
H81 H 0.4043 0.1788 0.3261 0.082 Uiso 1 1 calc R
C82 C 0.3398(6) 0.1140(5) 0.3064(4) 0.076(2) Uani 1 1 d .
H82 H 0.2769 0.1417 0.2983 0.092 Uiso 1 1 calc R
C83 C 0.3557(6) 0.0510(5) 0.3016(5) 0.083(3) Uani 1 1 d .
H83 H 0.3034 0.036 0.29 0.1 Uiso 1 1 calc R
C84 C 0.4508(6) 0.0085(4) 0.3140(4) 0.0652(19) Uani 1 1 d .
H84 H 0.4609 -0.0345 0.3112 0.078 Uiso 1 1 calc R
C85 C 0.6784(5) -0.0171(3) 0.1542(3) 0.0399(12) Uani 1 1 d .
C86 C 0.6023(5) 0.0385(3) 0.1463(3) 0.0467(14) Uani 1 1 d .
H86 H 0.5878 0.0566 0.1804 0.056 Uiso 1 1 calc R
C87 C 0.5471(5) 0.0678(3) 0.0887(4) 0.0544(16) Uani 1 1 d .
H87 H 0.4963 0.1054 0.0842 0.065 Uiso 1 1 calc R
C88 C 0.5672(6) 0.0414(4) 0.0372(4) 0.0591(17) Uani 1 1 d .
H88 H 0.5317 0.0617 -0.0024 0.071 Uiso 1 1 calc R
C89 C 0.6409(6) -0.0154(4) 0.0462(4) 0.0595(18) Uani 1 1 d .
H89 H 0.6537 -0.0345 0.013 0.071 Uiso 1 1 calc R
C90 C 0.6957(5) -0.0444(3) 0.1031(3) 0.0503(15) Uani 1 1 d .
H90 H 0.7451 -0.0828 0.1079 0.06 Uiso 1 1 calc R
C91 C 0.7574(8) 0.2867(3) 0.1336(4) 0.080(3) Uani 1 1 d .
H91A H 0.8116 0.2956 0.0963 0.12 Uiso 1 1 calc R
H91B H 0.7855 0.2699 0.1775 0.12 Uiso 1 1 calc R
H91C H 0.7116 0.329 0.127 0.12 Uiso 1 1 calc R
C92 C 0.7017(6) 0.2343(3) 0.1333(4) 0.0560(17) Uani 1 1 d .
C93 C 0.7365(9) 0.1965(3) 0.0903(4) 0.084(3) Uani 1 1 d .
H93A H 0.8013 0.2055 0.0623 0.101 Uiso 1 1 calc R
H93B H 0.6855 0.1912 0.0661 0.101 Uiso 1 1 calc R
C94 C 0.6174(7) 0.2098(4) 0.1824(6) 0.104(4) Uani 1 1 d .
H94A H 0.5587 0.2055 0.164 0.124 Uiso 1 1 calc R
H94B H 0.5996 0.2277 0.2187 0.124 Uiso 1 1 calc R
C101 C 0.4854(4) 0.6018(3) 0.2634(3) 0.0332(11) Uani 1 1 d .
C102 C 0.4644(4) 0.6555(2) 0.1957(3) 0.0320(10) Uani 1 1 d .
C103 C 0.5164(4) 0.6316(3) 0.1446(3) 0.0325(11) Uani 1 1 d .
C104 C 0.5720(4) 0.5645(3) 0.1794(3) 0.0328(11) Uani 1 1 d .
C105 C 0.5489(4) 0.5447(3) 0.2530(3) 0.0327(11) Uani 1 1 d .
C106 C 0.4172(4) 0.5953(3) 0.3299(3) 0.0356(11) Uani 1 1 d .
C107 C 0.3715(4) 0.7110(2) 0.1832(3) 0.0331(11) Uani 1 1 d .
C108 C 0.4887(4) 0.6591(3) 0.0701(3) 0.0343(11) Uani 1 1 d .
C109 C 0.6064(4) 0.5111(3) 0.1466(3) 0.0360(11) Uani 1 1 d .
C110 C 0.5614(4) 0.4716(3) 0.3080(3) 0.0347(11) Uani 1 1 d .
C111 C 0.3088(4) 0.6293(3) 0.3082(3) 0.0361(11) Uani 1 1 d .
C112 C 0.2893(4) 0.6800(3) 0.2436(3) 0.0352(11) Uani 1 1 d .
C113 C 0.3223(4) 0.7126(3) 0.1216(3) 0.0356(11) Uani 1 1 d .
C114 C 0.3745(4) 0.6894(3) 0.0723(3) 0.0357(11) Uani 1 1 d .
C115 C 0.4845(4) 0.5953(3) 0.0550(3) 0.0353(11) Uani 1 1 d .
C116 C 0.5356(4) 0.5310(3) 0.0885(3) 0.0368(12) Uani 1 1 d .
C117 C 0.5721(4) 0.4418(3) 0.1997(3) 0.0361(11) Uani 1 1 d .
C118 C 0.5516(4) 0.4247(3) 0.2701(3) 0.0372(12) Uani 1 1 d .
C119 C 0.4633(4) 0.4638(3) 0.3573(3) 0.0377(12) Uani 1 1 d .
C120 C 0.3991(4) 0.5175(3) 0.3679(3) 0.0360(11) Uani 1 1 d .
C121 C 0.2370(4) 0.5827(3) 0.3476(3) 0.0364(11) Uani 1 1 d .
C122 C 0.1960(4) 0.6860(3) 0.2159(3) 0.0365(12) Uani 1 1 d .
C123 C 0.2168(4) 0.7059(3) 0.1411(3) 0.0356(11) Uani 1 1 d .
C124 C 0.3208(4) 0.6596(3) 0.0400(3) 0.0356(11) Uani 1 1 d .
C125 C 0.3882(4) 0.6024(3) 0.0296(3) 0.0389(12) Uani 1 1 d .
C126 C 0.4943(5) 0.4700(3) 0.0982(3) 0.0412(13) Uani 1 1 d .
C127 C 0.5152(4) 0.4161(3) 0.1661(3) 0.0388(12) Uani 1 1 d .
C128 C 0.4757(4) 0.3803(3) 0.3099(3) 0.0366(11) Uani 1 1 d .
C129 C 0.4204(4) 0.4039(3) 0.3627(3) 0.0389(12) Uani 1 1 d .
C130 C 0.2909(4) 0.5138(3) 0.3829(3) 0.0383(12) Uani 1 1 d .
C131 C 0.1429(4) 0.5897(3) 0.3221(3) 0.0359(11) Uani 1 1 d .
C132 C 0.1236(4) 0.6426(3) 0.2549(3) 0.0375(12) Uani 1 1 d .
C133 C 0.1617(4) 0.6797(3) 0.1085(3) 0.0369(11) Uani 1 1 d .
C134 C 0.2160(4) 0.6559(3) 0.0559(3) 0.0372(11) Uani 1 1 d .
C135 C 0.3486(5) 0.5433(3) 0.0358(3) 0.0411(12) Uani 1 1 d .
C136 C 0.4028(4) 0.4758(3) 0.0713(3) 0.0404(12) Uani 1 1 d .
C137 C 0.4447(5) 0.3693(3) 0.2043(3) 0.0407(12) Uani 1 1 d .
C138 C 0.4255(5) 0.3512(3) 0.2778(3) 0.0420(13) Uani 1 1 d .
C139 C 0.3183(5) 0.3983(3) 0.3814(3) 0.0403(12) Uani 1 1 d .
C140 C 0.2498(4) 0.4552(3) 0.3920(3) 0.0386(12) Uani 1 1 d .
C141 C 0.1017(4) 0.5283(3) 0.3307(3) 0.0396(12) Uani 1 1 d .
C142 C 0.0677(4) 0.6156(3) 0.2208(3) 0.0383(12) Uani 1 1 d .
C143 C 0.0873(4) 0.6335(3) 0.1490(3) 0.0360(11) Uani 1 1 d .
C144 C 0.1754(4) 0.5946(3) 0.0635(3) 0.0385(12) Uani 1 1 d .
C145 C 0.2400(4) 0.5394(3) 0.0537(3) 0.0398(12) Uani 1 1 d .
C146 C 0.3294(5) 0.4289(3) 0.1108(3) 0.0408(13) Uani 1 1 d .
C147 C 0.3491(5) 0.3771(3) 0.1762(3) 0.0431(13) Uani 1 1 d .
C148 C 0.3161(5) 0.3466(3) 0.2975(3) 0.0411(13) Uani 1 1 d .
C149 C 0.2641(5) 0.3704(3) 0.3478(3) 0.0408(12) Uani 1 1 d .
C150 C 0.1550(4) 0.4627(3) 0.3649(3) 0.0398(12) Uani 1 1 d .
C151 C 0.0558(4) 0.5440(3) 0.2676(3) 0.0393(12) Uani 1 1 d .
C152 C 0.0953(4) 0.5807(3) 0.1218(3) 0.0399(12) Uani 1 1 d .
C153 C 0.2280(5) 0.4683(3) 0.1001(3) 0.0413(12) Uani 1 1 d .
C154 C 0.2698(4) 0.3629(3) 0.2339(3) 0.0405(12) Uani 1 1 d .
C155 C 0.1636(5) 0.4096(3) 0.3378(3) 0.0421(13) Uani 1 1 d .
C156 C 0.0630(4) 0.4943(3) 0.2411(3) 0.0417(13) Uani 1 1 d .
C157 C 0.0837(4) 0.5121(3) 0.1670(3) 0.0414(12) Uani 1 1 d .
C158 C 0.1511(4) 0.4549(3) 0.1560(3) 0.0421(13) Uani 1 1 d .
C159 C 0.1729(5) 0.4011(3) 0.2236(3) 0.0438(13) Uani 1 1 d .
C160 C 0.1192(5) 0.4246(3) 0.2765(3) 0.0429(13) Uani 1 1 d .
C161 C 0.4529(4) 0.6246(3) 0.3761(3) 0.0361(11) Uani 1 1 d .
C162 C 0.5464(5) 0.5970(3) 0.4051(3) 0.0441(13) Uani 1 1 d .
H162 H 0.5868 0.5602 0.3966 0.053 Uiso 1 1 calc R
C163 C 0.5801(5) 0.6237(3) 0.4463(3) 0.0492(14) Uani 1 1 d .
H163 H 0.6414 0.604 0.4663 0.059 Uiso 1 1 calc R
C164 C 0.5219(5) 0.6793(3) 0.4571(3) 0.0478(14) Uani 1 1 d .
H164 H 0.5446 0.6979 0.4838 0.057 Uiso 1 1 calc R
C165 C 0.4309(6) 0.7073(4) 0.4290(4) 0.064(2) Uani 1 1 d .
H165 H 0.3919 0.745 0.4366 0.076 Uiso 1 1 calc R
C166 C 0.3963(5) 0.6799(4) 0.3889(4) 0.0585(18) Uani 1 1 d .
H166 H 0.334 0.6992 0.3703 0.07 Uiso 1 1 calc R
C167 C 0.3879(5) 0.7827(3) 0.1781(3) 0.0407(12) Uani 1 1 d .
C168 C 0.4580(7) 0.7879(4) 0.2153(5) 0.078(3) Uani 1 1 d .
H168 H 0.4993 0.7481 0.2416 0.094 Uiso 1 1 calc R
C169 C 0.4679(8) 0.8515(4) 0.2142(6) 0.094(3) Uani 1 1 d .
H169 H 0.5171 0.8544 0.2388 0.112 Uiso 1 1 calc R
C170 C 0.4065(6) 0.9098(4) 0.1776(4) 0.063(2) Uani 1 1 d .
H170 H 0.413 0.9523 0.1777 0.075 Uiso 1 1 calc R
C171 C 0.3349(6) 0.9064(3) 0.1404(4) 0.0607(18) Uani 1 1 d .
H171 H 0.2925 0.9462 0.1153 0.073 Uiso 1 1 calc R
C172 C 0.3265(5) 0.8417(3) 0.1406(3) 0.0485(14) Uani 1 1 d .
H172 H 0.2787 0.839 0.1151 0.058 Uiso 1 1 calc R
C173 C 0.5568(4) 0.7114(3) 0.0146(3) 0.0418(12) Uani 1 1 d .
C174 C 0.5976(5) 0.7568(3) 0.0308(3) 0.0526(16) Uani 1 1 d .
H174 H 0.5821 0.7569 0.0752 0.063 Uiso 1 1 calc R
C175 C 0.6612(5) 0.8024(3) -0.0181(4) 0.0595(18) Uani 1 1 d .
H175 H 0.6884 0.8327 -0.0067 0.071 Uiso 1 1 calc R
C176 C 0.6840(5) 0.8019(4) -0.0853(4) 0.065(2) Uani 1 1 d .
H176 H 0.7293 0.8303 -0.1179 0.078 Uiso 1 1 calc R
C177 C 0.6389(6) 0.7593(4) -0.1028(4) 0.0635(19) Uani 1 1 d .
H177 H 0.6501 0.7613 -0.1481 0.076 Uiso 1 1 calc R
C178 C 0.5772(5) 0.7138(3) -0.0527(3) 0.0504(15) Uani 1 1 d .
H178 H 0.5488 0.6842 -0.0644 0.061 Uiso 1 1 calc R
C179 C 0.7198(4) 0.5063(3) 0.1183(3) 0.0434(13) Uani 1 1 d .
C180 C 0.7596(5) 0.5643(4) 0.0690(4) 0.0598(17) Uani 1 1 d .
H180 H 0.717 0.6063 0.051 0.072 Uiso 1 1 calc R
C181 C 0.8633(6) 0.5604(5) 0.0459(4) 0.073(2) Uani 1 1 d .
H181 H 0.8899 0.6001 0.0133 0.087 Uiso 1 1 calc R
C182 C 0.9265(6) 0.4983(5) 0.0710(4) 0.070(2) Uani 1 1 d .
H182 H 0.9961 0.4961 0.0569 0.084 Uiso 1 1 calc R
C183 C 0.8865(6) 0.4402(5) 0.1166(5) 0.071(2) Uani 1 1 d .
H183 H 0.9285 0.3977 0.1325 0.085 Uiso 1 1 calc R
C184 C 0.7833(5) 0.4439(4) 0.1397(4) 0.0589(17) Uani 1 1 d .
H184 H 0.7566 0.4034 0.1701 0.071 Uiso 1 1 calc R
C185 C 0.6593(4) 0.4490(3) 0.3445(3) 0.0377(12) Uani 1 1 d .
C186 C 0.7525(5) 0.4450(3) 0.3062(3) 0.0461(13) Uani 1 1 d .
H186 H 0.7552 0.4557 0.2586 0.055 Uiso 1 1 calc R
C187 C 0.8440(5) 0.4249(3) 0.3387(4) 0.0569(17) Uani 1 1 d .
H187 H 0.9063 0.4208 0.3128 0.068 Uiso 1 1 calc R
C188 C 0.8415(5) 0.4113(3) 0.4081(4) 0.0550(17) Uani 1 1 d .
H188 H 0.902 0.4004 0.4289 0.066 Uiso 1 1 calc R
C189 C 0.7485(5) 0.4140(3) 0.4473(4) 0.0544(16) Uani 1 1 d .
H189 H 0.7467 0.4037 0.4947 0.065 Uiso 1 1 calc R
C190 C 0.6579(5) 0.4320(3) 0.4166(3) 0.0483(14) Uani 1 1 d .
H190 H 0.5958 0.4329 0.4437 0.058 Uiso 1 1 calc R
C191 C 0.7271(12) 0.6720(12) 0.2653(8) 0.236(12) Uani 1 1 d .
H19A H 0.6926 0.7145 0.2696 0.284 Uiso 1 1 calc R
H19B H 0.7598 0.6394 0.3066 0.284 Uiso 1 1 calc R
C192 C 0.7781(5) 0.6789(4) 0.2052(4) 0.0577(17) Uani 1 1 d .
C193 C 0.8151(7) 0.6202(6) 0.1911(8) 0.127(5) Uani 1 1 d .
H19C H 0.8561 0.5827 0.225 0.152 Uiso 1 1 calc R
H19D H 0.8395 0.628 0.1429 0.152 Uiso 1 1 calc R
C194 C 0.7893(14) 0.7418(8) 0.1436(7) 0.242(13) Uani 1 1 d .
H19E H 0.8297 0.7306 0.1068 0.364 Uiso 1 1 calc R
H19F H 0.8226 0.7719 0.154 0.364 Uiso 1 1 calc R
H19G H 0.7232 0.765 0.129 0.364 Uiso 1 1 calc R
C202 C 0 0.5 0.5 0.071(3) Uani 1 2 d S

loop_
_atom_site_aniso_label
_atom_site_aniso_U_11
_atom_site_aniso_U_22
_atom_site_aniso_U_33
_atom_site_aniso_U_23
_atom_site_aniso_U_13
_atom_site_aniso_U_12
Pd1 0.0469(3) 0.0374(3) 0.0424(3) -0.0108(2) -0.0099(2) -0.00235(19)
Pd2 0.0455(3) 0.0709(4) 0.0524(3) -0.0261(3) -0.0005(2) -0.0270(3)
S1 0.097(2) 0.0877(15) 0.0953(17) -0.0574(14) 0.0349(14) -0.0294(14)
C1 0.031(3) 0.028(2) 0.034(3) -0.014(2) -0.002(2) -0.0001(19)
C2 0.030(3) 0.027(2) 0.036(3) -0.006(2) -0.013(2) -0.0001(19)
C3 0.033(3) 0.035(2) 0.027(3) -0.010(2) -0.008(2) -0.004(2)
C4 0.035(3) 0.032(2) 0.029(3) -0.007(2) -0.001(2) -0.007(2)
C5 0.046(3) 0.022(2) 0.033(3) -0.008(2) -0.007(2) -0.007(2)
C6 0.038(3) 0.041(3) 0.032(3) -0.015(2) -0.004(2) -0.009(2)
C7 0.034(3) 0.040(3) 0.031(3) -0.012(2) -0.004(2) -0.007(2)
C8 0.038(3) 0.032(2) 0.035(3) -0.012(2) -0.004(2) -0.008(2)
C9 0.041(3) 0.048(3) 0.036(3) -0.015(2) -0.006(2) -0.010(2)
C10 0.046(3) 0.039(3) 0.033(3) -0.013(2) -0.008(2) -0.009(2)
C11 0.032(3) 0.045(3) 0.033(3) -0.010(2) -0.007(2) -0.002(2)
C12 0.033(3) 0.040(3) 0.032(3) -0.012(2) -0.003(2) -0.003(2)
C13 0.038(3) 0.039(3) 0.031(3) -0.016(2) -0.007(2) -0.008(2)
C14 0.036(3) 0.036(3) 0.034(3) -0.015(2) -0.011(2) -0.001(2)
C15 0.038(3) 0.043(3) 0.038(3) -0.020(2) 0.002(2) -0.010(2)
C16 0.048(4) 0.042(3) 0.032(3) -0.019(2) 0.004(2) -0.011(2)
C17 0.047(4) 0.041(3) 0.042(3) -0.018(3) -0.003(2) -0.017(2)
C18 0.048(4) 0.042(3) 0.036(3) -0.011(2) -0.013(2) -0.014(2)
C19 0.051(4) 0.041(3) 0.031(3) -0.017(2) -0.009(2) -0.007(2)
C20 0.046(3) 0.040(3) 0.033(3) -0.021(2) -0.007(2) -0.004(2)
C21 0.040(3) 0.046(3) 0.039(3) -0.021(3) -0.003(2) 0.007(2)
C22 0.037(3) 0.049(3) 0.041(3) -0.018(3) -0.006(2) -0.005(2)
C23 0.044(3) 0.040(3) 0.034(3) -0.015(2) -0.011(2) -0.006(2)
C24 0.043(3) 0.038(3) 0.032(3) -0.015(2) -0.004(2) -0.009(2)
C25 0.058(4) 0.037(3) 0.032(3) -0.018(2) 0.002(2) -0.014(2)
C26 0.056(4) 0.055(3) 0.030(3) -0.016(3) 0.004(2) -0.022(3)
C27 0.058(4) 0.051(3) 0.039(3) -0.018(3) 0.001(3) -0.026(3)
C28 0.059(4) 0.040(3) 0.043(3) -0.016(3) -0.009(3) -0.011(3)
C29 0.063(4) 0.031(3) 0.034(3) -0.015(2) -0.009(3) -0.009(2)
C30 0.043(3) 0.041(3) 0.039(3) -0.021(2) -0.007(2) 0.005(2)
C31 0.047(4) 0.047(3) 0.043(3) -0.024(3) -0.006(3) 0.006(3)
C32 0.035(3) 0.051(3) 0.046(3) -0.021(3) -0.007(2) 0.002(2)
C33 0.048(4) 0.036(3) 0.041(3) -0.016(2) -0.014(2) -0.004(2)
C34 0.053(4) 0.032(3) 0.032(3) -0.012(2) -0.012(2) -0.005(2)
C35 0.063(4) 0.042(3) 0.029(3) -0.013(2) 0.002(2) -0.020(3)
C36 0.053(4) 0.047(3) 0.039(3) -0.015(3) 0.009(3) -0.018(3)
C37 0.066(5) 0.044(3) 0.047(4) -0.016(3) 0.000(3) -0.031(3)
C38 0.078(5) 0.042(3) 0.046(4) -0.024(3) -0.005(3) -0.025(3)
C39 0.074(5) 0.038(3) 0.035(3) -0.016(3) -0.012(3) -0.004(3)
C40 0.068(5) 0.040(3) 0.040(3) -0.024(3) -0.016(3) 0.005(3)
C41 0.057(4) 0.044(3) 0.042(3) -0.024(3) -0.013(3) 0.012(3)
C42 0.041(4) 0.058(4) 0.044(3) -0.022(3) -0.016(3) 0.009(3)
C43 0.053(4) 0.044(3) 0.045(3) -0.019(3) -0.020(3) 0.008(3)
C44 0.063(4) 0.041(3) 0.032(3) -0.012(2) -0.008(3) -0.011(3)
C45 0.067(4) 0.035(3) 0.032(3) -0.010(2) -0.005(3) -0.010(3)
C46 0.082(5) 0.037(3) 0.031(3) -0.006(2) 0.000(3) -0.025(3)
C47 0.093(6) 0.037(3) 0.035(3) -0.007(3) -0.006(3) -0.028(3)
C48 0.089(6) 0.035(3) 0.043(4) -0.018(3) -0.012(3) -0.010(3)
C49 0.083(5) 0.037(3) 0.041(3) -0.016(3) -0.011(3) -0.007(3)
C50 0.075(5) 0.042(3) 0.043(4) -0.024(3) -0.014(3) 0.015(3)
C51 0.066(5) 0.041(3) 0.050(4) -0.022(3) -0.019(3) 0.012(3)
C52 0.063(4) 0.041(3) 0.037(3) -0.014(3) -0.018(3) 0.004(3)
C53 0.082(5) 0.038(3) 0.032(3) -0.008(2) -0.007(3) -0.014(3)
C54 0.093(6) 0.029(3) 0.040(3) -0.008(3) -0.013(3) -0.019(3)
C55 0.091(6) 0.031(3) 0.045(4) -0.016(3) -0.024(3) 0.007(3)
C56 0.078(5) 0.035(3) 0.042(4) -0.013(3) -0.022(3) 0.011(3)
C57 0.084(5) 0.037(3) 0.034(3) -0.008(3) -0.022(3) 0.004(3)
C58 0.081(5) 0.034(3) 0.037(3) -0.007(2) -0.014(3) -0.009(3)
C59 0.098(6) 0.031(3) 0.042(4) -0.010(3) -0.023(3) -0.003(3)
C60 0.085(6) 0.031(3) 0.044(4) -0.010(3) -0.019(3) 0.006(3)
C61 0.039(3) 0.042(3) 0.030(3) -0.011(2) -0.001(2) -0.003(2)
C62 0.047(4) 0.070(4) 0.040(3) -0.016(3) -0.007(3) -0.017(3)
C63 0.064(5) 0.071(4) 0.032(3) -0.004(3) -0.013(3) -0.016(4)
C64 0.065(5) 0.068(4) 0.035(3) -0.017(3) -0.001(3) -0.020(3)
C65 0.056(5) 0.084(5) 0.038(4) -0.011(3) 0.003(3) -0.028(4)
C66 0.047(4) 0.072(4) 0.048(4) -0.021(3) -0.006(3) -0.017(3)
C67 0.035(3) 0.036(3) 0.039(3) -0.010(2) -0.003(2) -0.010(2)
C68 0.062(4) 0.041(3) 0.043(3) -0.010(3) -0.009(3) -0.016(3)
C69 0.064(5) 0.041(3) 0.045(4) -0.005(3) -0.003(3) -0.019(3)
C70 0.048(4) 0.041(3) 0.062(4) -0.014(3) 0.000(3) -0.013(3)
C71 0.069(5) 0.050(3) 0.053(4) -0.019(3) -0.009(3) -0.024(3)
C72 0.059(4) 0.045(3) 0.042(3) -0.016(3) -0.013(3) -0.016(3)
C73 0.044(3) 0.035(3) 0.041(3) -0.019(2) -0.009(2) 0.001(2)
C74 0.065(5) 0.038(3) 0.053(4) -0.022(3) -0.003(3) -0.004(3)
C75 0.086(6) 0.034(3) 0.064(4) -0.019(3) -0.016(4) -0.002(3)
C76 0.086(6) 0.053(4) 0.065(5) -0.036(4) -0.020(4) 0.012(4)
C77 0.073(5) 0.056(4) 0.056(4) -0.034(3) -0.003(3) 0.006(3)
C78 0.060(4) 0.047(3) 0.059(4) -0.030(3) 0.003(3) -0.005(3)
C79 0.038(3) 0.062(4) 0.038(3) -0.018(3) -0.002(2) -0.007(3)
C80 0.041(4) 0.070(4) 0.062(4) -0.037(4) -0.003(3) 0.000(3)
C81 0.056(5) 0.082(5) 0.075(5) -0.045(4) -0.004(4) -0.002(4)
C82 0.036(4) 0.111(7) 0.080(6) -0.042(5) -0.003(4) 0.005(4)
C83 0.042(5) 0.115(7) 0.090(7) -0.034(6) -0.016(4) -0.014(5)
C84 0.042(4) 0.074(4) 0.086(6) -0.034(4) -0.010(3) -0.016(3)
C85 0.042(3) 0.042(3) 0.040(3) -0.018(2) -0.008(2) -0.010(2)
C86 0.044(4) 0.051(3) 0.049(4) -0.023(3) -0.007(3) -0.006(3)
C87 0.052(4) 0.055(4) 0.056(4) -0.021(3) -0.016(3) -0.002(3)
C88 0.051(4) 0.081(5) 0.048(4) -0.023(3) -0.013(3) -0.013(3)
C89 0.069(5) 0.071(4) 0.049(4) -0.033(3) -0.019(3) -0.003(4)
C90 0.060(4) 0.050(3) 0.047(4) -0.025(3) -0.013(3) -0.003(3)
C91 0.129(8) 0.039(3) 0.071(5) -0.007(3) -0.045(5) -0.015(4)
C92 0.072(5) 0.035(3) 0.052(4) -0.005(3) -0.027(3) 0.003(3)
C93 0.157(9) 0.035(3) 0.051(4) -0.004(3) -0.043(5) 0.007(4)
C94 0.059(6) 0.063(5) 0.126(9) 0.006(5) -0.003(5) 0.024(4)
C101 0.027(3) 0.040(3) 0.035(3) -0.015(2) -0.003(2) -0.008(2)
C102 0.029(3) 0.027(2) 0.039(3) -0.012(2) -0.007(2) -0.0020(19)
C103 0.034(3) 0.037(2) 0.027(3) -0.013(2) -0.002(2) -0.008(2)
C104 0.030(3) 0.039(3) 0.031(3) -0.015(2) -0.001(2) -0.007(2)
C105 0.031(3) 0.031(2) 0.036(3) -0.010(2) -0.005(2) -0.009(2)
C106 0.039(3) 0.038(3) 0.032(3) -0.015(2) -0.007(2) -0.005(2)
C107 0.033(3) 0.030(2) 0.033(3) -0.009(2) -0.005(2) -0.003(2)
C108 0.033(3) 0.037(3) 0.036(3) -0.016(2) -0.004(2) -0.007(2)
C109 0.035(3) 0.040(3) 0.036(3) -0.020(2) -0.001(2) -0.001(2)
C110 0.033(3) 0.037(3) 0.033(3) -0.012(2) -0.005(2) -0.004(2)
C111 0.031(3) 0.040(3) 0.039(3) -0.019(2) -0.001(2) -0.004(2)
C112 0.035(3) 0.038(3) 0.037(3) -0.019(2) -0.003(2) -0.004(2)
C113 0.037(3) 0.031(2) 0.035(3) -0.009(2) -0.007(2) -0.004(2)
C114 0.030(3) 0.040(3) 0.032(3) -0.008(2) -0.007(2) -0.004(2)
C115 0.035(3) 0.043(3) 0.030(3) -0.015(2) 0.002(2) -0.011(2)
C116 0.032(3) 0.051(3) 0.034(3) -0.023(2) 0.002(2) -0.010(2)
C117 0.031(3) 0.034(2) 0.045(3) -0.019(2) -0.005(2) 0.000(2)
C118 0.039(3) 0.031(2) 0.040(3) -0.012(2) -0.005(2) -0.002(2)
C119 0.036(3) 0.036(3) 0.035(3) -0.008(2) -0.006(2) -0.006(2)
C120 0.034(3) 0.042(3) 0.031(3) -0.014(2) -0.004(2) -0.007(2)
C121 0.034(3) 0.044(3) 0.032(3) -0.017(2) 0.000(2) -0.006(2)
C122 0.037(3) 0.032(2) 0.042(3) -0.018(2) -0.003(2) -0.001(2)
C123 0.035(3) 0.037(3) 0.034(3) -0.013(2) -0.007(2) -0.004(2)
C124 0.040(3) 0.041(3) 0.029(3) -0.013(2) -0.008(2) -0.009(2)
C125 0.041(3) 0.043(3) 0.032(3) -0.015(2) 0.002(2) -0.009(2)
C126 0.044(4) 0.043(3) 0.042(3) -0.023(3) -0.001(2) -0.005(2)
C127 0.038(3) 0.037(3) 0.047(3) -0.025(3) -0.005(2) 0.002(2)
C128 0.036(3) 0.032(2) 0.041(3) -0.014(2) -0.011(2) 0.000(2)
C129 0.042(3) 0.033(2) 0.036(3) -0.006(2) -0.006(2) -0.008(2)
C130 0.035(3) 0.052(3) 0.028(3) -0.015(2) 0.003(2) -0.011(2)
C131 0.029(3) 0.042(3) 0.039(3) -0.020(2) 0.000(2) -0.002(2)
C132 0.027(3) 0.045(3) 0.040(3) -0.020(2) 0.001(2) -0.002(2)
C133 0.030(3) 0.039(3) 0.037(3) -0.011(2) -0.009(2) 0.002(2)
C134 0.033(3) 0.042(3) 0.035(3) -0.015(2) -0.007(2) 0.000(2)
C135 0.043(3) 0.049(3) 0.040(3) -0.023(3) -0.007(2) -0.009(2)
C136 0.034(3) 0.051(3) 0.045(3) -0.028(3) -0.003(2) -0.006(2)
C137 0.043(3) 0.036(3) 0.045(3) -0.019(2) -0.008(2) 0.000(2)
C138 0.042(4) 0.033(3) 0.047(3) -0.012(2) -0.006(2) -0.004(2)
C139 0.044(3) 0.038(3) 0.035(3) -0.009(2) -0.002(2) -0.010(2)
C140 0.038(3) 0.047(3) 0.032(3) -0.014(2) -0.001(2) -0.014(2)
C141 0.028(3) 0.052(3) 0.041(3) -0.020(3) 0.004(2) -0.014(2)
C142 0.030(3) 0.047(3) 0.043(3) -0.022(3) -0.006(2) -0.006(2)
C143 0.025(3) 0.040(3) 0.042(3) -0.015(2) -0.006(2) -0.003(2)
C144 0.037(3) 0.048(3) 0.034(3) -0.016(2) -0.008(2) -0.009(2)
C145 0.043(3) 0.047(3) 0.036(3) -0.022(2) -0.009(2) -0.005(2)
C146 0.042(3) 0.044(3) 0.046(3) -0.025(3) -0.004(2) -0.012(2)
C147 0.041(4) 0.037(3) 0.059(4) -0.027(3) -0.005(3) -0.003(2)
C148 0.045(4) 0.032(3) 0.047(3) -0.013(2) -0.007(2) -0.013(2)
C149 0.040(3) 0.035(3) 0.041(3) -0.007(2) -0.001(2) -0.012(2)
C150 0.036(3) 0.041(3) 0.034(3) -0.006(2) 0.001(2) -0.011(2)
C151 0.030(3) 0.047(3) 0.040(3) -0.016(2) 0.000(2) -0.011(2)
C152 0.034(3) 0.047(3) 0.040(3) -0.018(3) -0.005(2) -0.004(2)
C153 0.040(3) 0.048(3) 0.044(3) -0.023(3) -0.009(2) -0.010(2)
C154 0.037(3) 0.032(2) 0.055(4) -0.019(3) -0.006(2) -0.008(2)
C155 0.039(3) 0.042(3) 0.042(3) -0.012(3) 0.002(2) -0.015(2)
C156 0.037(3) 0.045(3) 0.044(3) -0.018(3) 0.002(2) -0.014(2)
C157 0.036(3) 0.048(3) 0.043(3) -0.016(3) -0.007(2) -0.013(2)
C158 0.036(3) 0.049(3) 0.053(4) -0.028(3) -0.009(2) -0.012(2)
C159 0.045(4) 0.040(3) 0.051(4) -0.020(3) -0.006(3) -0.011(2)
C160 0.035(3) 0.046(3) 0.047(3) -0.014(3) -0.004(2) -0.014(2)
C161 0.036(3) 0.045(3) 0.031(3) -0.017(2) -0.002(2) -0.009(2)
C162 0.042(4) 0.049(3) 0.047(3) -0.024(3) -0.009(3) -0.004(3)
C163 0.043(4) 0.067(4) 0.041(3) -0.021(3) -0.003(3) -0.017(3)
C164 0.053(4) 0.056(3) 0.042(3) -0.024(3) -0.005(3) -0.015(3)
C165 0.062(5) 0.069(4) 0.081(5) -0.051(4) -0.029(4) 0.010(3)
C166 0.053(4) 0.070(4) 0.076(5) -0.051(4) -0.026(3) 0.006(3)
C167 0.046(4) 0.033(3) 0.041(3) -0.011(2) -0.005(2) -0.009(2)
C168 0.084(6) 0.048(4) 0.117(7) -0.032(4) -0.053(5) -0.007(4)
C169 0.109(8) 0.054(4) 0.137(9) -0.036(5) -0.068(7) -0.010(4)
C170 0.077(5) 0.050(4) 0.078(5) -0.037(4) 0.002(4) -0.030(4)
C171 0.075(5) 0.036(3) 0.065(5) -0.018(3) 0.004(4) -0.006(3)
C172 0.054(4) 0.041(3) 0.053(4) -0.021(3) -0.011(3) -0.003(3)
C173 0.034(3) 0.044(3) 0.042(3) -0.011(3) 0.000(2) -0.008(2)
C174 0.055(4) 0.058(4) 0.043(3) -0.008(3) -0.005(3) -0.031(3)
C175 0.050(4) 0.056(4) 0.063(4) -0.005(3) -0.014(3) -0.023(3)
C176 0.037(4) 0.068(4) 0.058(4) 0.004(3) 0.003(3) -0.012(3)
C177 0.067(5) 0.061(4) 0.049(4) -0.015(3) 0.019(3) -0.015(4)
C178 0.059(4) 0.045(3) 0.043(3) -0.016(3) 0.005(3) -0.008(3)
C179 0.031(3) 0.059(3) 0.046(3) -0.028(3) -0.002(2) -0.005(3)
C180 0.036(4) 0.077(4) 0.054(4) -0.016(4) 0.005(3) -0.011(3)
C181 0.043(4) 0.113(6) 0.051(4) -0.022(4) 0.014(3) -0.027(4)
C182 0.033(4) 0.132(7) 0.062(5) -0.059(5) -0.001(3) -0.003(4)
C183 0.039(4) 0.100(6) 0.095(6) -0.069(5) 0.001(4) 0.007(4)
C184 0.038(4) 0.067(4) 0.077(5) -0.039(4) -0.004(3) 0.003(3)
C185 0.039(3) 0.033(2) 0.042(3) -0.014(2) -0.012(2) -0.004(2)
C186 0.033(3) 0.056(3) 0.041(3) -0.011(3) -0.002(2) -0.008(3)
C187 0.040(4) 0.046(3) 0.075(5) -0.014(3) -0.006(3) -0.008(3)
C188 0.052(4) 0.044(3) 0.064(4) -0.008(3) -0.026(3) -0.010(3)
C189 0.049(4) 0.052(3) 0.052(4) -0.010(3) -0.016(3) 0.000(3)
C190 0.048(4) 0.051(3) 0.040(3) -0.014(3) -0.007(3) 0.001(3)
C191 0.168(14) 0.50(3) 0.216(16) -0.28(2) 0.111(12) -0.244(19)
C192 0.046(4) 0.075(4) 0.068(5) -0.036(4) -0.004(3) -0.026(3)
C193 0.037(5) 0.131(9) 0.265(16) -0.128(11) -0.022(7) -0.008(5)
C194 0.31(2) 0.243(17) 0.132(11) 0.087(11) -0.127(13) -0.241(19)
C202 0.077(8) 0.057(5) 0.090(8) -0.048(6) 0.034(7) -0.026(6)

loop_
_atom_type_symbol
_atom_type_description
_atom_type_scat_dispersion_real
_atom_type_scat_dispersion_imag
_atom_type_scat_source
C C 0.0033 0.0016 'International Tables Vol C Tables 4.2.6.8 and 6.1.1.4'
H H 0 0 'International Tables Vol C Tables 4.2.6.8 and 6.1.1.4'
Pd Pd -0.9988 1.0072 'International Tables Vol C Tables 4.2.6.8 and 6.1.1.4'
S S 0.1246 0.1234 'International Tables Vol C Tables 4.2.6.8 and 6.1.1.4'

loop_
_geom_angle_atom_site_label_1
_geom_angle_atom_site_label_2
_geom_angle_atom_site_label_3
_geom_angle
_geom_angle_site_symmetry_3
C92 Pd1 C93 39.1(3) .
C92 Pd1 C94 38.8(3) .
C93 Pd1 C94 67.8(4) .
C92 Pd1 C5 161.2(2) .
C93 Pd1 C5 123.8(2) .
C94 Pd1 C5 139.5(3) .
C92 Pd1 C1 145.6(3) .
C93 Pd1 C1 114.7(3) .
C94 Pd1 C1 174.9(3) .
C5 Pd1 C1 35.50(18) .
C92 Pd1 C4 155.5(3) .
C93 Pd1 C4 153.8(2) .
C94 Pd1 C4 117.1(3) .
C5 Pd1 C4 34.95(17) .
C1 Pd1 C4 58.67(18) .
C92 Pd1 C3 140.0(2) .
C93 Pd1 C3 166.4(3) .
C94 Pd1 C3 120.2(3) .
C5 Pd1 C3 58.69(17) .
C1 Pd1 C3 58.45(17) .
C4 Pd1 C3 35.72(16) .
C92 Pd1 C2 136.7(2) .
C93 Pd1 C2 133.6(3) .
C94 Pd1 C2 146.5(4) .
C5 Pd1 C2 57.87(17) .
C1 Pd1 C2 35.00(16) .
C4 Pd1 C2 57.56(18) .
C3 Pd1 C2 33.92(17) .
C191 Pd2 C192 35.9(3) .
C191 Pd2 C193 65.7(5) .
C192 Pd2 C193 37.7(3) .
C191 Pd2 C105 136.6(5) .
C192 Pd2 C105 160.5(3) .
C193 Pd2 C105 128.0(3) .
C191 Pd2 C104 170.6(7) .
C192 Pd2 C104 147.1(2) .
C193 Pd2 C104 113.0(3) .
C105 Pd2 C104 36.20(17) .
C191 Pd2 C101 119.3(3) .
C192 Pd2 C101 153.7(2) .
C193 Pd2 C101 162.4(4) .
C105 Pd2 C101 35.96(18) .
C104 Pd2 C101 59.02(17) .
C191 Pd2 C102 128.2(6) .
C192 Pd2 C102 141.5(2) .
C193 Pd2 C102 157.2(4) .
C105 Pd2 C102 57.69(17) .
C104 Pd2 C102 56.52(16) .
C101 Pd2 C102 34.27(17) .
C191 Pd2 C103 154.5(7) .
C192 Pd2 C103 139.0(2) .
C193 Pd2 C103 127.1(4) .
C105 Pd2 C103 57.35(17) .
C104 Pd2 C103 33.85(17) .
C101 Pd2 C103 56.29(17) .
C102 Pd2 C103 32.43(15) .
C5 C1 C2 107.3(4) .
C5 C1 C6 123.2(4) .
C2 C1 C6 123.7(5) .
C5 C1 Pd1 72.0(3) .
C2 C1 Pd1 75.7(3) .
C6 C1 Pd1 139.3(4) .
C3 C2 C1 108.8(4) .
C3 C2 C7 124.9(4) .
C1 C2 C7 123.6(5) .
C3 C2 Pd1 71.6(3) .
C1 C2 Pd1 69.3(3) .
C7 C2 Pd1 139.9(3) .
C2 C3 C4 107.1(4) .
C2 C3 C8 124.4(4) .
C4 C3 C8 123.2(4) .
C2 C3 Pd1 74.5(3) .
C4 C3 Pd1 70.5(3) .
C8 C3 Pd1 141.1(4) .
C5 C4 C3 108.3(4) .
C5 C4 C9 124.1(4) .
C3 C4 C9 124.2(4) .
C5 C4 Pd1 72.2(3) .
C3 C4 Pd1 73.8(3) .
C9 C4 Pd1 136.8(4) .
C4 C5 C1 108.4(4) .
C4 C5 C10 123.8(5) .
C1 C5 C10 125.0(5) .
C4 C5 Pd1 72.9(3) .
C1 C5 Pd1 72.5(3) .
C10 C5 Pd1 135.7(4) .
C1 C6 C61 116.4(4) .
C1 C6 C11 107.0(4) .
C61 C6 C11 114.0(4) .
C1 C6 C20 106.4(4) .
C61 C6 C20 111.5(4) .
C11 C6 C20 100.1(4) .
C2 C7 C13 105.8(4) .
C2 C7 C12 106.7(4) .
C13 C7 C12 101.0(4) .
C2 C7 C67 115.5(5) .
C13 C7 C67 114.8(4) .
C12 C7 C67 111.7(4) .
C3 C8 C15 107.9(4) .
C3 C8 C73 117.1(4) .
C15 C8 C73 113.5(4) .
C3 C8 C14 106.3(4) .
C15 C8 C14 100.0(4) .
C73 C8 C14 110.5(4) .
C17 C9 C4 106.6(5) .
C17 C9 C16 100.9(4) .
C4 C9 C16 105.7(4) .
C17 C9 C79 114.9(5) .
C4 C9 C79 114.8(5) .
C16 C9 C79 112.6(5) .
C5 C10 C18 106.8(4) .
C5 C10 C85 115.4(4) .
C18 C10 C85 112.5(5) .
C5 C10 C19 106.2(4) .
C18 C10 C19 101.0(5) .
C85 C10 C19 113.7(4) .
C12 C11 C21 119.8(5) .
C12 C11 C6 124.0(5) .
C21 C11 C6 109.3(5) .
C11 C12 C22 119.1(5) .
C11 C12 C7 125.0(5) .
C22 C12 C7 109.0(4) .
C14 C13 C23 119.1(5) .
C14 C13 C7 124.3(5) .
C23 C13 C7 109.8(4) .
C13 C14 C24 119.4(5) .
C13 C14 C8 124.5(5) .
C24 C14 C8 109.8(5) .
C16 C15 C25 119.6(5) .
C16 C15 C8 123.9(5) .
C25 C15 C8 109.8(5) .
C15 C16 C26 119.1(5) .
C15 C16 C9 125.3(5) .
C26 C16 C9 109.0(4) .
C18 C17 C27 119.2(5) .
C18 C17 C9 124.4(5) .
C27 C17 C9 110.2(5) .
C17 C18 C28 119.4(5) .
C17 C18 C10 124.2(5) .
C28 C18 C10 108.9(5) .
C20 C19 C29 120.3(6) .
C20 C19 C10 123.7(5) .
C29 C19 C10 109.4(5) .
C19 C20 C30 119.2(5) .
C19 C20 C6 125.3(5) .
C30 C20 C6 109.6(5) .
C31 C21 C11 121.1(5) .
C31 C21 C30 120.5(5) .
C11 C21 C30 109.1(5) .
C32 C22 C12 122.2(5) .
C32 C22 C23 119.0(5) .
C12 C22 C23 109.6(5) .
C33 C23 C22 120.2(5) .
C33 C23 C13 121.9(5) .
C22 C23 C13 107.8(5) .
C34 C24 C25 121.2(5) .
C34 C24 C14 121.0(5) .
C25 C24 C14 108.8(5) .
C35 C25 C24 120.0(6) .
C35 C25 C15 121.7(5) .
C24 C25 C15 109.0(5) .
C36 C26 C27 119.3(6) .
C36 C26 C16 121.6(5) .
C27 C26 C16 108.9(5) .
C37 C27 C26 120.3(6) .
C37 C27 C17 121.5(5) .
C26 C27 C17 108.1(5) .
C38 C28 C29 119.8(6) .
C38 C28 C18 121.6(6) .
C29 C28 C18 109.2(5) .
C39 C29 C19 121.1(6) .
C39 C29 C28 120.1(5) .
C19 C29 C28 108.9(5) .
C40 C30 C20 121.6(6) .
C40 C30 C21 119.4(5) .
C20 C30 C21 108.8(4) .
C21 C31 C32 119.9(5) .
C21 C31 C41 119.2(5) .
C32 C31 C41 108.2(5) .
C22 C32 C31 117.7(5) .
C22 C32 C42 119.8(5) .
C31 C32 C42 108.6(5) .
C23 C33 C34 119.0(5) .
C23 C33 C43 121.1(5) .
C34 C33 C43 107.7(5) .
C24 C34 C33 119.4(5) .
C24 C34 C44 118.6(5) .
C33 C34 C44 108.8(5) .
C25 C35 C45 119.4(6) .
C25 C35 C36 118.2(5) .
C45 C35 C36 108.9(5) .
C26 C36 C46 121.3(5) .
C26 C36 C35 119.6(5) .
C46 C36 C35 106.7(6) .
C27 C37 C47 120.3(5) .
C27 C37 C38 119.6(6) .
C47 C37 C38 107.7(6) .
C28 C38 C48 119.8(6) .
C28 C38 C37 118.5(6) .
C48 C38 C37 108.9(6) .
C29 C39 C40 119.8(5) .
C29 C39 C49 120.1(6) .
C40 C39 C49 107.7(6) .
C30 C40 C50 120.4(5) .
C30 C40 C39 117.9(6) .
C50 C40 C39 108.7(6) .
C50 C41 C51 120.7(6) .
C50 C41 C31 120.3(5) .
C51 C41 C31 106.9(5) .
C43 C42 C51 120.2(6) .
C43 C42 C32 120.8(5) .
C51 C42 C32 107.5(5) .
C42 C43 C33 119.1(6) .
C42 C43 C52 121.0(6) .
C33 C43 C52 107.7(5) .
C45 C44 C52 121.4(5) .
C45 C44 C34 120.2(6) .
C52 C44 C34 107.2(5) .
C44 C45 C35 120.6(5) .
C44 C45 C53 119.1(6) .
C35 C45 C53 107.7(5) .
C47 C46 C36 118.8(6) .
C47 C46 C53 119.9(6) .
C36 C46 C53 109.9(5) .
C46 C47 C37 120.0(6) .
C46 C47 C54 119.1(7) .
C37 C47 C54 108.2(5) .
C49 C48 C38 121.0(6) .
C49 C48 C54 119.9(7) .
C38 C48 C54 107.1(6) .
C48 C49 C55 121.0(6) .
C48 C49 C39 119.3(6) .
C55 C49 C39 107.3(6) .
C41 C50 C40 120.1(6) .
C41 C50 C55 120.1(6) .
C40 C50 C55 107.7(6) .
C56 C51 C42 119.5(6) .
C56 C51 C41 119.2(6) .
C42 C51 C41 108.7(5) .
C57 C52 C44 119.3(6) .
C57 C52 C43 119.5(6) .
C44 C52 C43 108.7(5) .
C58 C53 C46 121.7(6) .
C58 C53 C45 119.6(6) .
C46 C53 C45 106.8(6) .
C59 C54 C47 120.9(6) .
C59 C54 C48 119.4(7) .
C47 C54 C48 108.0(6) .
C60 C55 C49 120.0(7) .
C60 C55 C50 120.1(6) .
C49 C55 C50 108.6(6) .
C51 C56 C57 120.4(6) .
C51 C56 C60 119.5(6) .
C57 C56 C60 107.9(7) .
C52 C57 C58 119.8(6) .
C52 C57 C56 119.4(6) .
C58 C57 C56 109.4(6) .
C53 C58 C57 120.8(6) .
C53 C58 C59 118.8(7) .
C57 C58 C59 107.1(6) .
C54 C59 C60 120.0(6) .
C54 C59 C58 119.6(7) .
C60 C59 C58 108.0(6) .
C55 C60 C59 119.8(7) .
C55 C60 C56 120.4(7) .
C59 C60 C56 107.6(5) .
C66 C61 C62 118.3(5) .
C66 C61 C6 121.9(5) .
C62 C61 C6 119.8(5) .
C63 C62 C61 121.0(6) .
C64 C63 C62 120.4(6) .
C65 C64 C63 118.9(6) .
C64 C65 C66 121.3(6) .
C61 C66 C65 120.1(6) .
C68 C67 C72 117.8(5) .
C68 C67 C7 121.1(5) .
C72 C67 C7 121.0(5) .
C67 C68 C69 120.9(5) .
C70 C69 C68 120.5(6) .
C71 C70 C69 119.4(5) .
C70 C71 C72 120.1(5) .
C71 C72 C67 121.2(6) .
C78 C73 C74 119.1(5) .
C78 C73 C8 120.9(5) .
C74 C73 C8 119.9(5) .
C73 C74 C75 119.9(6) .
C74 C75 C76 119.9(7) .
C77 C76 C75 119.9(6) .
C76 C77 C78 120.9(7) .
C73 C78 C77 120.3(6) .
C84 C79 C80 118.6(6) .
C84 C79 C9 121.4(6) .
C80 C79 C9 120.0(5) .
C81 C80 C79 119.9(7) .
C82 C81 C80 121.3(8) .
C81 C82 C83 119.9(8) .
C82 C83 C84 120.4(8) .
C79 C84 C83 119.9(7) .
C86 C85 C90 117.8(5) .
C86 C85 C10 120.7(5) .
C90 C85 C10 121.4(5) .
C85 C86 C87 121.1(6) .
C86 C87 C88 120.4(6) .
C89 C88 C87 118.4(6) .
C90 C89 C88 121.3(6) .
C89 C90 C85 120.9(6) .
C94 C92 C93 113.8(8) .
C94 C92 C91 123.0(8) .
C93 C92 C91 122.5(8) .
C94 C92 Pd1 71.2(4) .
C93 C92 Pd1 70.6(4) .
C91 C92 Pd1 119.6(5) .
C92 C93 Pd1 70.3(4) .
C92 C94 Pd1 70.0(4) .
C105 C101 C102 108.1(4) .
C105 C101 C106 123.8(5) .
C102 C101 C106 123.3(5) .
C105 C101 Pd2 69.2(3) .
C102 C101 Pd2 79.8(3) .
C106 C101 Pd2 136.5(3) .
C103 C102 C101 107.6(4) .
C103 C102 C107 123.8(5) .
C101 C102 C107 123.9(5) .
C103 C102 Pd2 74.2(3) .
C101 C102 Pd2 65.9(3) .
C107 C102 Pd2 144.3(3) .
C102 C103 C104 108.4(4) .
C102 C103 C108 124.5(5) .
C104 C103 C108 123.8(4) .
C102 C103 Pd2 73.4(3) .
C104 C103 Pd2 65.2(3) .
C108 C103 Pd2 143.1(4) .
C103 C104 C105 108.2(4) .
C103 C104 C109 123.6(4) .
C105 C104 C109 122.5(4) .
C103 C104 Pd2 80.9(3) .
C105 C104 Pd2 69.5(3) .
C109 C104 Pd2 136.8(4) .
C101 C105 C104 107.5(4) .
C101 C105 C110 124.3(5) .
C104 C105 C110 125.9(4) .
C101 C105 Pd2 74.9(3) .
C104 C105 Pd2 74.3(3) .
C110 C105 Pd2 130.3(4) .
C101 C106 C161 115.5(4) .
C101 C106 C111 106.8(4) .
C161 C106 C111 112.2(4) .
C101 C106 C120 106.6(4) .
C161 C106 C120 114.6(4) .
C111 C106 C120 99.5(4) .
C102 C107 C113 107.4(4) .
C102 C107 C112 106.1(4) .
C113 C107 C112 99.8(4) .
C102 C107 C167 116.3(4) .
C113 C107 C167 115.3(4) .
C112 C107 C167 110.4(4) .
C103 C108 C115 106.7(4) .
C103 C108 C114 105.9(4) .
C115 C108 C114 100.8(4) .
C103 C108 C173 115.1(4) .
C115 C108 C173 114.0(4) .
C114 C108 C173 113.1(4) .
C104 C109 C179 114.7(4) .
C104 C109 C117 107.3(4) .
C179 C109 C117 114.7(5) .
C104 C109 C116 106.1(4) .
C179 C109 C116 111.7(4) .
C117 C109 C116 101.1(4) .
C105 C110 C119 106.5(4) .
C105 C110 C185 115.7(4) .
C119 C110 C185 114.6(4) .
C105 C110 C118 105.0(4) .
C119 C110 C118 101.3(4) .
C185 C110 C118 112.4(4) .
C112 C111 C121 120.3(5) .
C112 C111 C106 123.9(5) .
C121 C111 C106 110.2(5) .
C111 C112 C122 119.7(5) .
C111 C112 C107 125.1(5) .
C122 C112 C107 109.8(4) .
C114 C113 C123 119.4(5) .
C114 C113 C107 123.6(5) .
C123 C113 C107 110.0(4) .
C113 C114 C124 119.4(5) .
C113 C114 C108 125.3(5) .
C124 C114 C108 109.1(4) .
C116 C115 C125 119.8(5) .
C116 C115 C108 124.4(5) .
C125 C115 C108 109.5(5) .
C115 C116 C126 120.3(5) .
C115 C116 C109 125.4(5) .
C126 C116 C109 108.4(5) .
C118 C117 C127 119.2(5) .
C118 C117 C109 124.4(4) .
C127 C117 C109 109.2(5) .
C117 C118 C128 120.2(5) .
C117 C118 C110 125.2(5) .
C128 C118 C110 108.6(4) .
C120 C119 C129 118.9(5) .
C120 C119 C110 125.0(5) .
C129 C119 C110 109.4(4) .
C119 C120 C130 119.3(5) .
C119 C120 C106 123.8(5) .
C130 C120 C106 109.5(5) .
C131 C121 C111 120.6(5) .
C131 C121 C130 119.3(5) .
C111 C121 C130 109.3(5) .
C132 C122 C112 120.5(5) .
C132 C122 C123 121.3(5) .
C112 C122 C123 108.4(5) .
C133 C123 C113 122.4(5) .
C133 C123 C122 118.3(5) .
C113 C123 C122 108.9(5) .
C134 C124 C125 119.3(4) .
C134 C124 C114 121.9(5) .
C125 C124 C114 108.6(5) .
C135 C125 C115 120.7(5) .
C135 C125 C124 120.2(5) .
C115 C125 C124 108.9(4) .
C136 C126 C116 120.8(5) .
C136 C126 C127 119.5(5) .
C116 C126 C127 109.3(5) .
C137 C127 C117 121.9(5) .
C137 C127 C126 120.2(5) .
C117 C127 C126 108.7(5) .
C138 C128 C118 120.5(5) .
C138 C128 C129 120.2(5) .
C118 C128 C129 109.5(4) .
C139 C129 C128 120.3(5) .
C139 C129 C119 121.8(5) .
C128 C129 C119 108.2(5) .
C140 C130 C120 122.2(5) .
C140 C130 C121 120.1(5) .
C120 C130 C121 108.4(5) .
C121 C131 C132 118.5(5) .
C121 C131 C141 120.0(5) .
C132 C131 C141 108.8(5) .
C122 C132 C131 120.3(5) .
C122 C132 C142 119.9(5) .
C131 C132 C142 108.1(5) .
C123 C133 C143 120.8(5) .
C123 C133 C134 118.4(5) .
C143 C133 C134 108.0(5) .
C124 C134 C133 118.3(5) .
C124 C134 C144 120.4(5) .
C133 C134 C144 108.3(5) .
C125 C135 C136 119.0(5) .
C125 C135 C145 119.9(5) .
C136 C135 C145 108.4(5) .
C126 C136 C135 119.2(5) .
C126 C136 C146 120.6(6) .
C135 C136 C146 108.4(5) .
C127 C137 C138 118.0(5) .
C127 C137 C147 119.5(5) .
C138 C137 C147 109.0(5) .
C128 C138 C137 120.0(5) .
C128 C138 C148 118.9(5) .
C137 C138 C148 108.0(5) .
C129 C139 C149 120.6(5) .
C129 C139 C140 119.5(5) .
C149 C139 C140 107.2(5) .
C130 C140 C150 120.3(5) .
C130 C140 C139 118.1(5) .
C150 C140 C139 108.7(5) .
C150 C141 C151 120.2(5) .
C150 C141 C131 119.5(5) .
C151 C141 C131 107.7(5) .
C143 C142 C132 119.7(5) .
C143 C142 C151 119.7(5) .
C132 C142 C151 107.8(5) .
C142 C143 C133 119.9(5) .
C142 C143 C152 119.6(5) .
C133 C143 C152 108.3(5) .
C145 C144 C134 120.4(5) .
C145 C144 C152 119.7(5) .
C134 C144 C152 107.5(4) .
C144 C145 C153 120.8(5) .
C144 C145 C135 119.7(5) .
C153 C145 C135 107.7(5) .
C147 C146 C136 120.1(5) .
C147 C146 C153 119.8(5) .
C136 C146 C153 108.0(5) .
C146 C147 C154 120.5(5) .
C146 C147 C137 120.1(5) .
C154 C147 C137 107.5(5) .
C149 C148 C154 120.0(5) .
C149 C148 C138 120.0(5) .
C154 C148 C138 107.2(5) .
C148 C149 C155 120.2(5) .
C148 C149 C139 120.0(5) .
C155 C149 C139 108.4(5) .
C141 C150 C140 120.7(5) .
C141 C150 C155 120.0(5) .
C140 C150 C155 107.6(5) .
C156 C151 C141 120.7(6) .
C156 C151 C142 120.2(5) .
C141 C151 C142 107.6(5) .
C157 C152 C143 120.4(5) .
C157 C152 C144 119.8(5) .
C143 C152 C144 107.8(5) .
C158 C153 C145 119.6(5) .
C158 C153 C146 119.9(5) .
C145 C153 C146 107.7(5) .
C159 C154 C147 119.6(5) .
C159 C154 C148 120.3(5) .
C147 C154 C148 108.3(5) .
C160 C155 C149 119.4(5) .
C160 C155 C150 120.0(5) .
C149 C155 C150 108.1(5) .
C151 C156 C157 120.6(5) .
C151 C156 C160 119.8(5) .
C157 C156 C160 107.1(5) .
C152 C157 C156 119.5(5) .
C152 C157 C158 120.0(5) .
C156 C157 C158 108.7(5) .
C153 C158 C159 119.6(6) .
C153 C158 C157 120.2(5) .
C159 C158 C157 108.1(5) .
C154 C159 C160 119.2(5) .
C154 C159 C158 120.6(6) .
C160 C159 C158 108.1(5) .
C155 C160 C159 120.9(6) .
C155 C160 C156 119.2(5) .
C159 C160 C156 108.1(5) .
C166 C161 C162 117.6(5) .
C166 C161 C106 121.6(5) .
C162 C161 C106 120.8(5) .
C163 C162 C161 121.3(5) .
C164 C163 C162 119.3(6) .
C165 C164 C163 120.4(5) .
C164 C165 C166 120.3(6) .
C161 C166 C165 121.1(6) .
C172 C167 C168 118.6(6) .
C172 C167 C107 120.3(5) .
C168 C167 C107 120.9(5) .
C167 C168 C169 120.9(7) .
C170 C169 C168 120.4(7) .
C169 C170 C171 120.3(6) .
C170 C171 C172 119.0(7) .
C167 C172 C171 120.8(6) .
C174 C173 C178 118.7(5) .
C174 C173 C108 120.9(5) .
C178 C173 C108 120.4(5) .
C173 C174 C175 121.3(6) .
C174 C175 C176 118.9(6) .
C177 C176 C175 120.0(6) .
C176 C177 C178 119.7(7) .
C177 C178 C173 121.4(6) .
C184 C179 C180 118.1(6) .
C184 C179 C109 121.3(6) .
C180 C179 C109 120.5(6) .
C179 C180 C181 120.4(7) .
C182 C181 C180 120.2(8) .
C183 C182 C181 119.5(7) .
C182 C183 C184 120.4(8) .
C179 C184 C183 121.1(7) .
C186 C185 C190 118.4(5) .
C186 C185 C110 119.5(5) .
C190 C185 C110 122.1(5) .
C185 C186 C187 120.5(6) .
C188 C187 C186 120.4(6) .
C187 C188 C189 119.5(6) .
C188 C189 C190 120.7(6) .
C189 C190 C185 120.4(6) .
C192 C191 Pd2 72.4(5) .
C191 C192 C193 119.5(12) .
C191 C192 C194 128.3(15) .
C193 C192 C194 111.4(12) .
C191 C192 Pd2 71.6(5) .
C193 C192 Pd2 73.6(4) .
C194 C192 Pd2 117.2(6) .
C192 C193 Pd2 68.6(5) .
S1 C202 S1 180.00(19) 2_566

loop_
_geom_bond_atom_site_label_1
_geom_bond_atom_site_label_2
_geom_bond_distance
_geom_bond_site_symmetry_2
Pd1 C92 2.126(6) .
Pd1 C93 2.130(7) .
Pd1 C94 2.143(8) .
Pd1 C5 2.334(5) .
Pd1 C1 2.341(5) .
Pd1 C4 2.344(5) .
Pd1 C3 2.388(5) .
Pd1 C2 2.426(5) .
Pd2 C191 2.107(9) .
Pd2 C192 2.117(6) .
Pd2 C193 2.180(9) .
Pd2 C105 2.264(5) .
Pd2 C104 2.327(5) .
Pd2 C101 2.339(5) .
Pd2 C102 2.521(5) .
Pd2 C103 2.530(5) .
S1 C202 1.550(3) .
C1 C5 1.425(7) .
C1 C2 1.435(7) .
C1 C6 1.522(7) .
C2 C3 1.405(7) .
C2 C7 1.519(7) .
C3 C4 1.452(7) .
C3 C8 1.498(7) .
C4 C5 1.405(7) .
C4 C9 1.525(7) .
C5 C10 1.512(7) .
C6 C61 1.543(7) .
C6 C11 1.551(8) .
C6 C20 1.554(7) .
C7 C13 1.532(7) .
C7 C12 1.535(7) .
C7 C67 1.538(7) .
C8 C15 1.534(7) .
C8 C73 1.549(7) .
C8 C14 1.551(7) .
C9 C17 1.516(7) .
C9 C16 1.537(8) .
C9 C79 1.550(9) .
C10 C18 1.533(8) .
C10 C85 1.541(8) .
C10 C19 1.551(8) .
C11 C12 1.374(7) .
C11 C21 1.436(8) .
C12 C22 1.435(8) .
C13 C14 1.378(7) .
C13 C23 1.444(8) .
C14 C24 1.443(7) .
C15 C16 1.385(7) .
C15 C25 1.451(8) .
C16 C26 1.446(8) .
C17 C18 1.381(8) .
C17 C27 1.445(8) .
C18 C28 1.449(8) .
C19 C20 1.369(8) .
C19 C29 1.428(7) .
C20 C30 1.429(8) .
C21 C31 1.402(8) .
C21 C30 1.450(8) .
C22 C32 1.413(8) .
C22 C23 1.443(7) .
C23 C33 1.381(8) .
C24 C34 1.398(8) .
C24 C25 1.426(8) .
C25 C35 1.393(7) .
C26 C36 1.389(9) .
C26 C27 1.439(7) .
C27 C37 1.391(9) .
C28 C38 1.395(8) .
C28 C29 1.439(8) .
C29 C39 1.381(9) .
C30 C40 1.410(8) .
C31 C32 1.430(8) .
C31 C41 1.465(8) .
C32 C42 1.448(9) .
C33 C34 1.434(8) .
C33 C43 1.450(8) .
C34 C44 1.459(7) .
C35 C45 1.453(9) .
C35 C36 1.459(8) .
C36 C46 1.447(9) .
C37 C47 1.443(10) .
C37 C38 1.446(8) .
C38 C48 1.441(10) .
C39 C40 1.442(10) .
C39 C49 1.466(8) .
C40 C50 1.440(9) .
C41 C50 1.391(9) .
C41 C51 1.448(8) .
C42 C43 1.374(8) .
C42 C51 1.444(8) .
C43 C52 1.454(9) .
C44 C45 1.374(9) .
C44 C52 1.431(9) .
C45 C53 1.470(8) .
C46 C47 1.399(8) .
C46 C53 1.450(10) .
C47 C54 1.446(10) .
C48 C49 1.365(10) .
C48 C54 1.462(8) .
C49 C55 1.444(10) .
C50 C55 1.449(10) .
C51 C56 1.411(10) .
C52 C57 1.403(8) .
C53 C58 1.371(10) .
C54 C59 1.397(10) .
C55 C60 1.383(9) .
C56 C57 1.445(9) .
C56 C60 1.462(10) .
C57 C58 1.437(10) .
C58 C59 1.477(8) .
C59 C60 1.454(10) .
C61 C66 1.384(8) .
C61 C62 1.387(8) .
C62 C63 1.382(9) .
C63 C64 1.375(9) .
C64 C65 1.370(10) .
C65 C66 1.386(9) .
C67 C68 1.384(8) .
C67 C72 1.403(7) .
C68 C69 1.393(8) .
C69 C70 1.386(9) .
C70 C71 1.375(9) .
C71 C72 1.392(8) .
C73 C78 1.387(8) .
C73 C74 1.392(8) .
C74 C75 1.397(8) .
C75 C76 1.402(10) .
C76 C77 1.347(10) .
C77 C78 1.397(8) .
C79 C84 1.380(9) .
C79 C80 1.396(9) .
C80 C81 1.392(10) .
C81 C82 1.349(11) .
C82 C83 1.365(12) .
C83 C84 1.410(11) .
C85 C86 1.380(8) .
C85 C90 1.398(7) .
C86 C87 1.382(9) .
C87 C88 1.391(9) .
C88 C89 1.376(10) .
C89 C90 1.367(9) .
C91 C92 1.463(9) .
C92 C94 1.419(11) .
C92 C93 1.424(10) .
C101 C105 1.422(7) .
C101 C102 1.442(7) .
C101 C106 1.513(7) .
C102 C103 1.410(7) .
C102 C107 1.518(7) .
C103 C104 1.427(7) .
C103 C108 1.519(7) .
C104 C105 1.428(7) .
C104 C109 1.532(6) .
C105 C110 1.504(7) .
C106 C161 1.537(7) .
C106 C111 1.545(8) .
C106 C120 1.563(7) .
C107 C113 1.541(7) .
C107 C112 1.545(7) .
C107 C167 1.546(7) .
C108 C115 1.539(7) .
C108 C114 1.544(7) .
C108 C173 1.548(7) .
C109 C179 1.538(8) .
C109 C117 1.538(7) .
C109 C116 1.548(7) .
C110 C119 1.524(7) .
C110 C185 1.528(7) .
C110 C118 1.557(7) .
C111 C112 1.371(8) .
C111 C121 1.421(7) .
C112 C122 1.431(8) .
C113 C114 1.372(7) .
C113 C123 1.424(8) .
C114 C124 1.448(7) .
C115 C116 1.357(8) .
C115 C125 1.438(8) .
C116 C126 1.436(7) .
C117 C118 1.368(8) .
C117 C127 1.436(7) .
C118 C128 1.435(7) .
C119 C120 1.371(8) .
C119 C129 1.458(7) .
C120 C130 1.442(7) .
C121 C131 1.413(8) .
C121 C130 1.448(8) .
C122 C132 1.387(7) .
C122 C123 1.447(7) .
C123 C133 1.410(7) .
C124 C134 1.399(8) .
C124 C125 1.447(7) .
C125 C135 1.410(7) .
C126 C136 1.402(8) .
C126 C127 1.446(8) .
C127 C137 1.407(8) .
C128 C138 1.404(7) .
C128 C129 1.449(7) .
C129 C139 1.374(8) .
C130 C140 1.392(7) .
C131 C132 1.424(8) .
C131 C141 1.452(7) .
C132 C142 1.455(7) .
C133 C143 1.446(7) .
C133 C134 1.447(7) .
C134 C144 1.450(7) .
C135 C136 1.429(8) .
C135 C145 1.452(8) .
C136 C146 1.441(8) .
C137 C138 1.427(8) .
C137 C147 1.455(8) .
C138 C148 1.467(8) .
C139 C149 1.446(8) .
C139 C140 1.450(8) .
C140 C150 1.436(8) .
C141 C150 1.391(8) .
C141 C151 1.446(8) .
C142 C143 1.394(8) .
C142 C151 1.455(8) .
C143 C152 1.446(7) .
C144 C145 1.390(8) .
C144 C152 1.462(8) .
C145 C153 1.446(8) .
C146 C147 1.391(8) .
C146 C153 1.454(8) .
C147 C154 1.447(8) .
C148 C149 1.393(8) .
C148 C154 1.457(8) .
C149 C155 1.440(8) .
C150 C155 1.450(8) .
C151 C156 1.378(8) .
C152 C157 1.397(8) .
C153 C158 1.402(8) .
C154 C159 1.393(8) .
C155 C160 1.407(8) .
C156 C157 1.439(8) .
C156 C160 1.472(8) .
C157 C158 1.453(8) .
C158 C159 1.443(9) .
C159 C160 1.444(8) .
C161 C166 1.377(8) .
C161 C162 1.403(8) .
C162 C163 1.392(8) .
C163 C164 1.372(9) .
C164 C165 1.366(9) .
C165 C166 1.391(8) .
C167 C172 1.370(8) .
C167 C168 1.371(9) .
C168 C169 1.382(9) .
C169 C170 1.356(11) .
C170 C171 1.371(10) .
C171 C172 1.406(8) .
C173 C174 1.381(8) .
C173 C178 1.384(8) .
C174 C175 1.389(8) .
C175 C176 1.407(10) .
C176 C177 1.378(10) .
C177 C178 1.381(9) .
C179 C184 1.376(9) .
C179 C180 1.376(9) .
C180 C181 1.395(9) .
C181 C182 1.375(12) .
C182 C183 1.356(12) .
C183 C184 1.387(9) .
C185 C186 1.380(8) .
C185 C190 1.409(8) .
C186 C187 1.412(9) .
C187 C188 1.369(10) .
C188 C189 1.383(10) .
C189 C190 1.386(9) .
C191 C192 1.303(13) .
C192 C193 1.391(12) .
C192 C194 1.440(13) .
C202 S1 1.550(3) 2_566
